data_4501434
loop_
_publ_author_name
'Samai, Suman'
'Biradha, Kumar'

_publ_section_title
;
 Coordination Polymers of Flexible Bis(benzimidazole) Ligand: Halogen
 Bridging and Metal&#x00B7;&#x00B7;&#x00B7;Arene Interactions
;
_journal_issue 12
_journal_name_full 'Crystal Growth &amp; Design'
_journal_page_first 5723
_journal_paper_doi 10.1021/cg2013254
_journal_volume 11
_journal_year 2011
_chemical_formula_sum 'C30 H36 Cd3 Cl6 N6 O2'
_chemical_formula_weight 1062.55
_chemical_name_systematic
; 
 ? 
;
_space_group_IT_number 2
_symmetry_cell_setting triclinic
_symmetry_space_group_name_Hall '-P 1'
_symmetry_space_group_name_H-M 'P -1'
_atom_sites_solution_hydrogens geom
_atom_sites_solution_primary direct
_atom_sites_solution_secondary difmap
_audit_creation_method SHELXL-97
_cell_angle_alpha 112.507(6)
_cell_angle_beta 104.459(9)
_cell_angle_gamma 97.657(9)
_cell_formula_units_Z 1
_cell_length_a 9.452(2)
_cell_length_b 10.3711(11)
_cell_length_c 10.9010(12)
_cell_measurement_reflns_used 17291
_cell_measurement_temperature 296(2)
_cell_measurement_theta_max 26.50
_cell_measurement_theta_min 2.14
_cell_volume 924.1(3)
_computing_structure_refinement 'SHELXL-97 (Sheldrick, 1997)'
_computing_structure_solution 'SHELXS-97 (Sheldrick, 1990)'
_diffrn_ambient_temperature 296(2)
_diffrn_measured_fraction_theta_full 0.999
_diffrn_measured_fraction_theta_max 0.999
_diffrn_measurement_device_type 'Bruker CCD APEX 2'
_diffrn_measurement_method hemisphere
_diffrn_radiation_monochromator graphite
_diffrn_radiation_source 'fine-focus sealed tube'
_diffrn_radiation_type MoK\a
_diffrn_radiation_wavelength 0.71073
_diffrn_reflns_av_R_equivalents 0.0682
_diffrn_reflns_av_sigmaI/netI 0.0494
_diffrn_reflns_limit_h_max 11
_diffrn_reflns_limit_h_min -11
_diffrn_reflns_limit_k_max 12
_diffrn_reflns_limit_k_min -13
_diffrn_reflns_limit_l_max 13
_diffrn_reflns_limit_l_min -13
_diffrn_reflns_number 17291
_diffrn_reflns_theta_full 26.50
_diffrn_reflns_theta_max 26.50
_diffrn_reflns_theta_min 2.14
_exptl_absorpt_coefficient_mu 2.181
_exptl_absorpt_correction_T_max 0.787
_exptl_absorpt_correction_T_min 0.664
_exptl_absorpt_correction_type empirical
_exptl_absorpt_process_details sadabs
_exptl_crystal_colour colorless
_exptl_crystal_density_diffrn 1.909
_exptl_crystal_density_meas ?
_exptl_crystal_density_method 'not measured'
_exptl_crystal_description block
_exptl_crystal_F_000 520
_exptl_crystal_size_max 0.24
_exptl_crystal_size_mid 0.16
_exptl_crystal_size_min 0.11
_refine_diff_density_max 2.662
_refine_diff_density_min -1.966
_refine_diff_density_rms 0.262
_refine_ls_extinction_method none
_refine_ls_goodness_of_fit_ref 1.302
_refine_ls_hydrogen_treatment constr
_refine_ls_matrix_type full
_refine_ls_number_parameters 214
_refine_ls_number_reflns 3820
_refine_ls_number_restraints 0
_refine_ls_restrained_S_all 1.302
_refine_ls_R_factor_all 0.0827
_refine_ls_R_factor_gt 0.0561
_refine_ls_shift/su_max 0.001
_refine_ls_shift/su_mean 0.000
_refine_ls_structure_factor_coef Fsqd
_refine_ls_weighting_details 'calc w=1/[\s^2^(Fo^2^)+(0.1000P)^2^+0.0000P] where P=(Fo^2^+2Fc^2^)/3'
_refine_ls_weighting_scheme calc
_refine_ls_wR_factor_gt 0.1550
_refine_ls_wR_factor_ref 0.1786
_reflns_number_gt 2935
_reflns_number_total 3820
_reflns_threshold_expression >2sigma(I)
_cod_data_source_file cg2013254_si_002.cif
_cod_data_source_block 3
_cod_depositor_comments
;
The following automatic conversions were performed:

'_exptl_crystal_density_meas' value 'not measured' was changed to '?'
- the value is perceived as not measured.

Automatic conversion script
Id: cif_fix_values 3008 2015-01-20 13:52:24Z robertas 
;
_cod_original_cell_volume 924.1(2)
_cod_original_sg_symbol_H-M P-1
_cod_database_code 4501434

loop_
_symmetry_equiv_pos_as_xyz
'x, y, z'
'-x, -y, -z'

loop_
_atom_site_label
_atom_site_type_symbol
_atom_site_fract_x
_atom_site_fract_y
_atom_site_fract_z
_atom_site_U_iso_or_equiv
_atom_site_adp_type
_atom_site_occupancy
_atom_site_symmetry_multiplicity
_atom_site_calc_flag
_atom_site_refinement_flags
Cd1 Cd 0.92281(5) 0.29233(4) 0.89664(5) 0.0288(2) Uani 1 1 d .
Cd4 Cd 1.0000 0.0000 1.0000 0.0307(2) Uani 1 2 d S
Cl1 Cl 1.02886(19) 0.05969(17) 0.79395(16) 0.0319(4) Uani 1 1 d .
Cl2 Cl 0.8112(2) 0.1671(2) 1.0200(2) 0.0418(5) Uani 1 1 d .
Cl3 Cl 1.1711(2) 0.46719(18) 0.9763(2) 0.0400(4) Uani 1 1 d .
O100 O 0.7996(6) -0.1973(5) 0.8523(5) 0.0446(12) Uani 1 1 d .
N100 N 0.5745(7) -0.3416(6) 0.8134(6) 0.0375(13) Uani 1 1 d .
C100 C 0.6926(9) -0.2330(8) 0.8907(8) 0.0405(16) Uani 1 1 d .
H100 H 0.6980 -0.1770 0.9826 0.049 Uiso 1 1 calc R
C101 C 0.4603(11) -0.3848(11) 0.8684(11) 0.065(3) Uani 1 1 d .
H10A H 0.3834 -0.4670 0.7944 0.097 Uiso 1 1 calc R
H10B H 0.4158 -0.3063 0.9044 0.097 Uiso 1 1 calc R
H10C H 0.5065 -0.4094 0.9425 0.097 Uiso 1 1 calc R
C102 C 0.5634(13) -0.4366(11) 0.6741(10) 0.071(3) Uani 1 1 d .
H10D H 0.4702 -0.5103 0.6316 0.106 Uiso 1 1 calc R
H10E H 0.6467 -0.4805 0.6774 0.106 Uiso 1 1 calc R
H10F H 0.5660 -0.3829 0.6195 0.106 Uiso 1 1 calc R
N10 N 0.7627(6) 0.2434(5) 0.6852(5) 0.0279(11) Uani 1 1 d .
N12 N 0.6634(6) 0.1736(6) 0.4563(5) 0.0308(12) Uani 1 1 d .
C10 C 0.7905(8) 0.2170(6) 0.5660(6) 0.0278(13) Uani 1 1 d .
C11 C 0.6064(7) 0.2137(6) 0.6503(7) 0.0264(12) Uani 1 1 d .
C12 C 0.5421(7) 0.1706(7) 0.5068(7) 0.0288(13) Uani 1 1 d .
C13 C 0.3869(9) 0.1349(8) 0.4424(8) 0.0398(17) Uani 1 1 d .
H13 H 0.3441 0.1042 0.3461 0.048 Uiso 1 1 calc R
C14 C 0.2997(9) 0.1468(8) 0.5271(9) 0.0468(19) Uani 1 1 d .
H14 H 0.1954 0.1254 0.4873 0.056 Uiso 1 1 calc R
C15 C 0.3627(9) 0.1904(9) 0.6730(9) 0.0466(18) Uani 1 1 d .
H15 H 0.2994 0.1957 0.7269 0.056 Uiso 1 1 calc R
C16 C 0.5167(8) 0.2253(7) 0.7364(8) 0.0347(15) Uani 1 1 d .
H16 H 0.5593 0.2553 0.8326 0.042 Uiso 1 1 calc R
C17 C 0.6519(10) 0.1361(9) 0.3106(8) 0.0461(19) Uani 1 1 d .
H17A H 0.5474 0.1092 0.2544 0.069 Uiso 1 1 calc R
H17B H 0.6957 0.0566 0.2771 0.069 Uiso 1 1 calc R
H17C H 0.7049 0.2177 0.3043 0.069 Uiso 1 1 calc R
C20 C 0.9453(8) 0.2455(7) 0.5533(7) 0.0334(15) Uani 1 1 d .
H20A H 0.9525 0.1627 0.4762 0.040 Uiso 1 1 calc .
H20B H 1.0208 0.2592 0.6390 0.040 Uiso 1 1 calc .
C21 C 0.9771(8) 0.3805(7) 0.5272(7) 0.0328(14) Uani 1 1 d .
C22 C 0.9610(9) 0.5092(8) 0.6146(8) 0.0421(17) Uani 1 1 d .
H22 H 0.9347 0.5159 0.6931 0.050 Uiso 1 1 calc R
C23 C 1.0171(9) 0.3703(8) 0.4107(8) 0.0427(17) Uani 1 1 d .
H23 H 1.0290 0.2836 0.3504 0.051 Uiso 1 1 calc R

loop_
_atom_site_aniso_label
_atom_site_aniso_U_11
_atom_site_aniso_U_22
_atom_site_aniso_U_33
_atom_site_aniso_U_23
_atom_site_aniso_U_13
_atom_site_aniso_U_12
Cd1 0.0293(3) 0.0237(3) 0.0333(3) 0.0157(2) 0.0059(2) 0.0047(2)
Cd4 0.0351(4) 0.0249(4) 0.0370(4) 0.0189(3) 0.0102(3) 0.0095(3)
Cl1 0.0398(9) 0.0291(8) 0.0325(8) 0.0163(6) 0.0141(7) 0.0137(7)
Cl2 0.0514(11) 0.0425(10) 0.0610(11) 0.0373(9) 0.0350(9) 0.0277(9)
Cl3 0.0281(9) 0.0258(8) 0.0607(11) 0.0141(8) 0.0140(8) 0.0057(7)
O100 0.048(3) 0.040(3) 0.041(3) 0.016(2) 0.014(2) 0.001(2)
N100 0.040(3) 0.037(3) 0.042(3) 0.021(3) 0.015(3) 0.012(3)
C100 0.044(4) 0.034(4) 0.039(4) 0.013(3) 0.010(3) 0.007(3)
C101 0.045(5) 0.078(7) 0.082(7) 0.041(6) 0.035(5) 0.006(5)
C102 0.085(8) 0.052(6) 0.055(6) 0.010(4) 0.025(5) -0.010(5)
N10 0.031(3) 0.022(3) 0.033(3) 0.012(2) 0.011(2) 0.009(2)
N12 0.035(3) 0.029(3) 0.029(3) 0.014(2) 0.007(2) 0.012(2)
C10 0.036(4) 0.021(3) 0.031(3) 0.015(3) 0.010(3) 0.008(3)
C11 0.025(3) 0.019(3) 0.036(3) 0.013(3) 0.009(2) 0.006(2)
C12 0.030(4) 0.022(3) 0.035(3) 0.015(3) 0.007(3) 0.008(3)
C13 0.035(4) 0.029(4) 0.043(4) 0.014(3) -0.002(3) 0.007(3)
C14 0.029(4) 0.038(4) 0.063(5) 0.016(4) 0.005(3) 0.011(3)
C15 0.030(4) 0.047(5) 0.065(5) 0.023(4) 0.021(4) 0.010(3)
C16 0.032(4) 0.032(4) 0.039(4) 0.014(3) 0.014(3) 0.006(3)
C17 0.054(5) 0.048(5) 0.036(4) 0.019(3) 0.009(3) 0.017(4)
C20 0.036(4) 0.035(4) 0.043(4) 0.026(3) 0.019(3) 0.013(3)
C21 0.038(4) 0.033(3) 0.038(4) 0.021(3) 0.019(3) 0.012(3)
C22 0.056(5) 0.040(4) 0.041(4) 0.020(3) 0.031(4) 0.012(4)
C23 0.051(5) 0.038(4) 0.045(4) 0.019(3) 0.024(4) 0.011(4)

loop_
_atom_type_symbol
_atom_type_description
_atom_type_scat_dispersion_real
_atom_type_scat_dispersion_imag
_atom_type_scat_source
C C 0.0033 0.0016 'International Tables Vol C Tables 4.2.6.8 and 6.1.1.4'
H H 0.0000 0.0000 'International Tables Vol C Tables 4.2.6.8 and 6.1.1.4'
Cd Cd -0.8075 1.2024 'International Tables Vol C Tables 4.2.6.8 and 6.1.1.4'
Cl Cl 0.1484 0.1585 'International Tables Vol C Tables 4.2.6.8 and 6.1.1.4'
N N 0.0061 0.0033 'International Tables Vol C Tables 4.2.6.8 and 6.1.1.4'
O O 0.0106 0.0060 'International Tables Vol C Tables 4.2.6.8 and 6.1.1.4'

loop_
_geom_angle_atom_site_label_1
_geom_angle_atom_site_label_2
_geom_angle_atom_site_label_3
_geom_angle
_geom_angle_site_symmetry_1
_geom_angle_site_symmetry_3
N10 Cd1 Cl3 116.65(15) . .
N10 Cd1 Cl2 112.63(14) . .
Cl3 Cd1 Cl2 130.63(7) . .
N10 Cd1 Cl1 93.07(13) . .
Cl3 Cd1 Cl1 93.99(6) . .
Cl2 Cd1 Cl1 86.09(5) . .
N10 Cd1 Cl3 91.78(13) . 2_767
Cl3 Cd1 Cl3 84.37(6) . 2_767
Cl2 Cd1 Cl3 91.47(6) . 2_767
Cl1 Cd1 Cl3 175.10(5) . 2_767
O100 Cd4 O100 180.0 2_757 .
O100 Cd4 Cl1 87.45(13) 2_757 .
O100 Cd4 Cl1 92.55(13) . .
O100 Cd4 Cl1 92.55(13) 2_757 2_757
O100 Cd4 Cl1 87.45(13) . 2_757
Cl1 Cd4 Cl1 180.000(1) . 2_757
O100 Cd4 Cl2 89.44(14) 2_757 2_757
O100 Cd4 Cl2 90.56(14) . 2_757
Cl1 Cd4 Cl2 95.01(5) . 2_757
Cl1 Cd4 Cl2 84.99(5) 2_757 2_757
O100 Cd4 Cl2 90.56(14) 2_757 .
O100 Cd4 Cl2 89.44(14) . .
Cl1 Cd4 Cl2 84.99(5) . .
Cl1 Cd4 Cl2 95.01(5) 2_757 .
Cl2 Cd4 Cl2 180.000(1) 2_757 .
Cd4 Cl1 Cd1 88.95(5) . .
Cd1 Cl2 Cd4 92.31(5) . .
Cd1 Cl3 Cd1 95.63(6) . 2_767
C100 O100 Cd4 121.9(5) . .
C100 N100 C102 119.9(7) . .
C100 N100 C101 122.9(7) . .
C102 N100 C101 116.6(7) . .
O100 C100 N100 125.8(7) . .
O100 C100 H100 117.1 . .
N100 C100 H100 117.1 . .
N100 C101 H10A 109.5 . .
N100 C101 H10B 109.5 . .
H10A C101 H10B 109.5 . .
N100 C101 H10C 109.5 . .
H10A C101 H10C 109.5 . .
H10B C101 H10C 109.5 . .
N100 C102 H10D 109.5 . .
N100 C102 H10E 109.5 . .
H10D C102 H10E 109.5 . .
N100 C102 H10F 109.5 . .
H10D C102 H10F 109.5 . .
H10E C102 H10F 109.5 . .
C10 N10 C11 105.8(5) . .
C10 N10 Cd1 129.0(4) . .
C11 N10 Cd1 124.6(4) . .
C10 N12 C12 107.5(5) . .
C10 N12 C17 127.0(6) . .
C12 N12 C17 125.5(6) . .
N10 C10 N12 112.3(6) . .
N10 C10 C20 125.0(6) . .
N12 C10 C20 122.4(6) . .
C12 C11 N10 109.1(5) . .
C12 C11 C16 121.1(6) . .
N10 C11 C16 129.7(6) . .
C13 C12 C11 121.8(7) . .
C13 C12 N12 132.9(6) . .
C11 C12 N12 105.3(6) . .
C14 C13 C12 116.8(7) . .
C14 C13 H13 121.6 . .
C12 C13 H13 121.6 . .
C13 C14 C15 122.2(7) . .
C13 C14 H14 118.9 . .
C15 C14 H14 118.9 . .
C16 C15 C14 120.7(7) . .
C16 C15 H15 119.6 . .
C14 C15 H15 119.6 . .
C15 C16 C11 117.3(7) . .
C15 C16 H16 121.4 . .
C11 C16 H16 121.4 . .
N12 C17 H17A 109.5 . .
N12 C17 H17B 109.5 . .
H17A C17 H17B 109.5 . .
N12 C17 H17C 109.5 . .
H17A C17 H17C 109.5 . .
H17B C17 H17C 109.5 . .
C10 C20 C21 111.0(5) . .
C10 C20 H20A 109.4 . .
C21 C20 H20A 109.4 . .
C10 C20 H20B 109.4 . .
C21 C20 H20B 109.4 . .
H20A C20 H20B 108.0 . .
C22 C21 C23 119.4(6) . .
C22 C21 C20 120.9(6) . .
C23 C21 C20 119.6(6) . .
C21 C22 C23 121.6(6) . 2_766
C21 C22 H22 119.2 . .
C23 C22 H22 119.2 2_766 .
C22 C23 C21 119.0(7) 2_766 .
C22 C23 H23 120.5 2_766 .
C21 C23 H23 120.5 . .

loop_
_geom_bond_atom_site_label_1
_geom_bond_atom_site_label_2
_geom_bond_distance
_geom_bond_site_symmetry_2
Cd1 N10 2.240(5) .
Cd1 Cl3 2.4884(19) .
Cd1 Cl2 2.5081(17) .
Cd1 Cl1 2.6863(15) .
Cd1 Cl3 2.7359(17) 2_767
Cd4 O100 2.299(5) 2_757
Cd4 O100 2.299(5) .
Cd4 Cl1 2.6131(15) .
Cd4 Cl1 2.6131(15) 2_757
Cd4 Cl2 2.6387(16) 2_757
Cd4 Cl2 2.6387(16) .
Cl3 Cd1 2.7359(17) 2_767
O100 C100 1.251(9) .
N100 C100 1.302(10) .
N100 C102 1.427(10) .
N100 C101 1.457(10) .
C100 H100 0.9300 .
C101 H10A 0.9600 .
C101 H10B 0.9600 .
C101 H10C 0.9600 .
C102 H10D 0.9600 .
C102 H10E 0.9600 .
C102 H10F 0.9600 .
N10 C10 1.322(8) .
N10 C11 1.390(8) .
N12 C10 1.343(8) .
N12 C12 1.392(9) .
N12 C17 1.454(9) .
C10 C20 1.505(9) .
C11 C12 1.390(9) .
C11 C16 1.397(9) .
C12 C13 1.388(11) .
C13 C14 1.366(12) .
C13 H13 0.9300 .
C14 C15 1.412(12) .
C14 H14 0.9300 .
C15 C16 1.376(10) .
C15 H15 0.9300 .
C16 H16 0.9300 .
C17 H17A 0.9600 .
C17 H17B 0.9600 .
C17 H17C 0.9600 .
C20 C21 1.538(8) .
C20 H20A 0.9700 .
C20 H20B 0.9700 .
C21 C22 1.366(10) .
C21 C23 1.384(9) .
C22 C23 1.380(10) 2_766
C22 H22 0.9300 .
C23 C22 1.380(10) 2_766
C23 H23 0.9300 .
